data_2019783
loop_
_publ_author_name
'Mnguni, Malitsatsi J.'
'Lemmerer, Andreas'

_publ_section_title
;
 A structural study of 4-aminoantipyrine and six of its Schiff base
 derivatives
;
_journal_coeditor_code FN3185
_journal_issue 2
_journal_name_full 'Acta Crystallographica Section C'
_journal_page_first
;
;
_journal_paper_doi 10.1107/S2053229614027247
_journal_volume 71
_journal_year 2015
_chemical_formula_iupac 'C20 H19 N3 O3'
_chemical_formula_moiety 'C20 H19 N3 O3'
_chemical_formula_sum 'C20 H19 N3 O3'
_chemical_formula_weight 349.38
_chemical_name_systematic
;Methyl
4-{[(1,5-dimethyl-3-oxo-2-phenyl-2,3-dihydro-1<i>H</i>-pyrazol-4-yl)amino]methyl}benzoate
;
_space_group_IT_number 15
_symmetry_cell_setting monoclinic
_symmetry_space_group_name_Hall '-C 2yc'
_symmetry_space_group_name_H-M 'C 1 2/c 1'
_audit_creation_method 'WinGX routine CIF_UPDATE'
_cell_angle_alpha 90
_cell_angle_beta 106.0320(10)
_cell_angle_gamma 90
_cell_formula_units_Z 8
_cell_length_a 32.7563(10)
_cell_length_b 6.9258(2)
_cell_length_c 16.4002(5)
_cell_measurement_reflns_used 8137
_cell_measurement_temperature 173(2)
_cell_measurement_theta_max 27.96
_cell_measurement_theta_min 2.55
_cell_volume 3575.90(19)
_computing_cell_refinement
;
SAINT-Plus (Bruker, 2007)
;
_computing_data_collection
;
APEX3 (Bruker, 2007)
;
_computing_data_reduction
;
SAINT-Plus (Bruker 2007)
;
_computing_molecular_graphics
;
ORTEP-3 for Windows (Farrugia, 2012) and DIAMOND (Brandenburg,
1999)
;
_computing_publication_material
;
WinGX (Farrugia, 2012) and PLATON (Spek, 2009)
;
_computing_structure_refinement
;
SHELXL2014 (Sheldrick, 2008)
;
_computing_structure_solution
;
SHELXS97 (Sheldrick, 2008)
;
_diffrn_ambient_temperature 173(2)
_diffrn_measured_fraction_theta_full 0.999
_diffrn_measured_fraction_theta_max 0.997
_diffrn_measurement_device_type 'Bruker D8 Venture Photon'
_diffrn_measurement_method '\w scans'
_diffrn_radiation_type MoK\a
_diffrn_radiation_wavelength 0.71073
_diffrn_reflns_av_R_equivalents 0.0398
_diffrn_reflns_limit_h_max 43
_diffrn_reflns_limit_h_min -41
_diffrn_reflns_limit_k_max 8
_diffrn_reflns_limit_k_min -9
_diffrn_reflns_limit_l_max 20
_diffrn_reflns_limit_l_min -21
_diffrn_reflns_number 31732
_diffrn_reflns_theta_full 25.242
_diffrn_reflns_theta_max 27.996
_diffrn_reflns_theta_min 2.551
_diffrn_standards_number 0
_exptl_absorpt_coefficient_mu 0.089
_exptl_absorpt_correction_T_max 0.99
_exptl_absorpt_correction_T_min 0.95
_exptl_absorpt_correction_type multi-scan
_exptl_absorpt_process_details
;
(SADABS; Sheldrick, 1996)
;
_exptl_crystal_colour yellow
_exptl_crystal_density_diffrn 1.298
_exptl_crystal_description plate
_exptl_crystal_F_000 1472
_exptl_crystal_size_max 0.68
_exptl_crystal_size_mid 0.24
_exptl_crystal_size_min 0.09
_refine_diff_density_max 0.237
_refine_diff_density_min -0.297
_refine_ls_extinction_method none
_refine_ls_goodness_of_fit_ref 1.034
_refine_ls_hydrogen_treatment constr
_refine_ls_matrix_type full
_refine_ls_number_parameters 238
_refine_ls_number_reflns 4312
_refine_ls_number_restraints 0
_refine_ls_restrained_S_all 1.034
_refine_ls_R_factor_gt 0.0402
_refine_ls_shift/su_max 0.002
_refine_ls_structure_factor_coef Fsqd
_refine_ls_weighting_details 'w=1/[\s^2^(Fo^2^)+(0.0539P)^2^+2.0650P] where P=(Fo^2^+2Fc^2^)/3'
_refine_ls_weighting_scheme calc
_refine_ls_wR_factor_ref 0.1103
_reflns_number_gt 3539
_reflns_number_total 4312
_reflns_threshold_expression I>2\s(I)
_cod_data_source_file fn3185sup1.cif
_cod_data_source_block VII
_cod_original_sg_symbol_H-M 'C 2/c'
_cod_database_code 2019783
_cod_database_fobs_code 2019783

loop_
_space_group_symop_operation_xyz
'x, y, z'
'-x, y, -z+1/2'
'x+1/2, y+1/2, z'
'-x+1/2, y+1/2, -z+1/2'
'-x, -y, -z'
'x, -y, z-1/2'
'-x+1/2, -y+1/2, -z'
'x+1/2, -y+1/2, z-1/2'

loop_
_atom_site_type_symbol
_atom_site_label
_atom_site_fract_x
_atom_site_fract_y
_atom_site_fract_z
_atom_site_U_iso_or_equiv
_atom_site_adp_type
_atom_site_calc_flag
_atom_site_occupancy
C C1 0.31423(4) 0.32838(17) 0.65668(7) 0.0249(2) Uani d 1
C C2 0.27746(4) 0.20497(17) 0.64224(7) 0.0241(2) Uani d 1
C C3 0.28930(4) 0.03859(17) 0.68905(7) 0.0249(2) Uani d 1
C C4 0.26341(4) -0.13591(19) 0.69093(8) 0.0347(3) Uani d 1
H H4A 0.2742 -0.2437 0.6642 0.052 Uiso calc 1
H H4B 0.2338 -0.1104 0.6599 0.052 Uiso calc 1
H H4C 0.2652 -0.169 0.7499 0.052 Uiso calc 1
C C5 0.35913(4) -0.11026(18) 0.76603(8) 0.0323(3) Uani d 1
H H5A 0.3425 -0.2272 0.7677 0.048 Uiso calc 1
H H5B 0.3771 -0.0814 0.8232 0.048 Uiso calc 1
H H5C 0.3771 -0.1307 0.7279 0.048 Uiso calc 1
C C6 0.38177(4) 0.31383(17) 0.77103(7) 0.0256(2) Uani d 1
C C7 0.38420(4) 0.31516(19) 0.85699(8) 0.0315(3) Uani d 1
H H7 0.3631 0.2521 0.8771 0.038 Uiso calc 1
C C8 0.41769(5) 0.4094(2) 0.91302(8) 0.0371(3) Uani d 1
H H8 0.4198 0.4095 0.972 0.045 Uiso calc 1
C C9 0.44812(4) 0.5036(2) 0.88369(9) 0.0390(3) Uani d 1
H H9 0.471 0.5679 0.9224 0.047 Uiso calc 1
C C10 0.44513(4) 0.5039(2) 0.79796(9) 0.0368(3) Uani d 1
H H10 0.4658 0.5701 0.7779 0.044 Uiso calc 1
C C11 0.41205(4) 0.40798(18) 0.74104(8) 0.0307(3) Uani d 1
H H11 0.4102 0.4069 0.6822 0.037 Uiso calc 1
C C12 0.22522(4) 0.39995(18) 0.55655(7) 0.0265(2) Uani d 1
H H12 0.2467 0.4883 0.5522 0.032 Uiso calc 1
C C13 0.18049(4) 0.44398(18) 0.51512(7) 0.0256(2) Uani d 1
C C14 0.16980(4) 0.62384(18) 0.47654(7) 0.0277(3) Uani d 1
H H14 0.1915 0.7145 0.4764 0.033 Uiso calc 1
C C15 0.12782(4) 0.67091(18) 0.43851(7) 0.0278(3) Uani d 1
H H15 0.1208 0.7938 0.4127 0.033 Uiso calc 1
C C16 0.09584(4) 0.53855(18) 0.43809(7) 0.0264(2) Uani d 1
C C17 0.10635(4) 0.35766(18) 0.47584(8) 0.0293(3) Uani d 1
H H17 0.0846 0.2664 0.4753 0.035 Uiso calc 1
C C18 0.14830(4) 0.31137(18) 0.51399(7) 0.0294(3) Uani d 1
H H18 0.1553 0.1883 0.5396 0.035 Uiso calc 1
C C19 0.05106(4) 0.59546(19) 0.39791(8) 0.0309(3) Uani d 1
C C20 -0.02046(5) 0.4949(3) 0.35914(14) 0.0618(5) Uani d 1
H H20A -0.0302 0.581 0.3974 0.093 Uiso calc 1
H H20B -0.037 0.3753 0.3512 0.093 Uiso calc 1
H H20C -0.0243 0.5587 0.3042 0.093 Uiso calc 1
N N1 0.34734(3) 0.22117(14) 0.71114(6) 0.0262(2) Uani d 1
N N2 0.33035(3) 0.05151(14) 0.73522(6) 0.0269(2) Uani d 1
N N3 0.23550(3) 0.24258(15) 0.59866(6) 0.0261(2) Uani d 1
O O1 0.31896(3) 0.49344(13) 0.63305(6) 0.0333(2) Uani d 1
O O2 0.03997(3) 0.75497(15) 0.37135(7) 0.0445(3) Uani d 1
O O3 0.02396(3) 0.45057(14) 0.39547(8) 0.0489(3) Uani d 1

loop_
_atom_site_aniso_label
_atom_site_aniso_U_11
_atom_site_aniso_U_22
_atom_site_aniso_U_33
_atom_site_aniso_U_12
_atom_site_aniso_U_13
_atom_site_aniso_U_23
C1 0.0240(6) 0.0246(6) 0.0258(5) 0.0030(5) 0.0063(4) 0.0011(4)
C2 0.0237(5) 0.0249(6) 0.0247(5) 0.0010(5) 0.0084(4) -0.0007(4)
C3 0.0268(6) 0.0254(6) 0.0241(5) -0.0001(5) 0.0093(4) -0.0010(4)
C4 0.0355(7) 0.0312(7) 0.0373(6) -0.0060(6) 0.0100(5) 0.0037(5)
C5 0.0374(7) 0.0244(6) 0.0314(6) 0.0058(5) 0.0033(5) 0.0048(5)
C6 0.0231(6) 0.0208(6) 0.0312(6) 0.0034(4) 0.0044(4) 0.0020(4)
C7 0.0334(6) 0.0282(6) 0.0336(6) -0.0021(5) 0.0102(5) 0.0001(5)
C8 0.0457(8) 0.0318(7) 0.0307(6) -0.0027(6) 0.0051(5) -0.0016(5)
C9 0.0376(7) 0.0289(7) 0.0427(7) -0.0064(6) -0.0019(6) -0.0001(5)
C10 0.0303(6) 0.0319(7) 0.0465(7) -0.0051(6) 0.0080(5) 0.0058(6)
C11 0.0296(6) 0.0291(6) 0.0331(6) 0.0010(5) 0.0080(5) 0.0044(5)
C12 0.0244(6) 0.0292(6) 0.0266(5) 0.0008(5) 0.0081(4) -0.0007(4)
C13 0.0245(6) 0.0297(6) 0.0232(5) 0.0029(5) 0.0073(4) -0.0007(4)
C14 0.0262(6) 0.0294(6) 0.0287(5) -0.0010(5) 0.0095(4) 0.0021(5)
C15 0.0288(6) 0.0269(6) 0.0277(5) 0.0026(5) 0.0080(5) 0.0036(4)
C16 0.0255(6) 0.0285(6) 0.0246(5) 0.0025(5) 0.0062(4) 0.0003(4)
C17 0.0264(6) 0.0269(6) 0.0339(6) -0.0015(5) 0.0075(5) 0.0022(5)
C18 0.0285(6) 0.0272(6) 0.0319(6) 0.0024(5) 0.0076(5) 0.0042(5)
C19 0.0270(6) 0.0308(7) 0.0323(6) 0.0001(5) 0.0040(5) 0.0010(5)
C20 0.0250(7) 0.0426(9) 0.1037(14) -0.0035(7) -0.0057(8) 0.0077(9)
N1 0.0250(5) 0.0212(5) 0.0305(5) -0.0009(4) 0.0046(4) 0.0045(4)
N2 0.0279(5) 0.0199(5) 0.0312(5) -0.0002(4) 0.0055(4) 0.0041(4)
N3 0.0231(5) 0.0304(5) 0.0248(4) 0.0028(4) 0.0066(4) -0.0009(4)
O1 0.0306(5) 0.0244(5) 0.0417(5) -0.0001(4) 0.0044(4) 0.0087(4)
O2 0.0296(5) 0.0381(6) 0.0599(6) 0.0034(4) 0.0024(4) 0.0176(5)
O3 0.0251(5) 0.0311(6) 0.0800(8) -0.0017(4) -0.0030(5) 0.0054(5)

loop_
_atom_type_symbol
_atom_type_description
_atom_type_scat_dispersion_real
_atom_type_scat_dispersion_imag
_atom_type_scat_source
C C 0.0033 0.0016 'International Tables Vol C Tables 4.2.6.8 and 6.1.1.4'
H H 0 0 'International Tables Vol C Tables 4.2.6.8 and 6.1.1.4'
N N 0.0061 0.0033 'International Tables Vol C Tables 4.2.6.8 and 6.1.1.4'
O O 0.0106 0.006 'International Tables Vol C Tables 4.2.6.8 and 6.1.1.4'

loop_
_geom_angle_atom_site_label_1
_geom_angle_atom_site_label_2
_geom_angle_atom_site_label_3
_geom_angle
O1 C1 N1 123.13(11)
O1 C1 C2 132.14(11)
N1 C1 C2 104.67(10)
C3 C2 N3 121.99(11)
C3 C2 C1 108.06(10)
N3 C2 C1 129.56(11)
N2 C3 C2 109.86(10)
N2 C3 C4 121.93(11)
C2 C3 C4 128.20(11)
C3 C4 H4A 109.5
C3 C4 H4B 109.5
H4A C4 H4B 109.5
C3 C4 H4C 109.5
H4A C4 H4C 109.5
H4B C4 H4C 109.5
N2 C5 H5A 109.5
N2 C5 H5B 109.5
H5A C5 H5B 109.5
N2 C5 H5C 109.5
H5A C5 H5C 109.5
H5B C5 H5C 109.5
C11 C6 C7 120.72(11)
C11 C6 N1 118.31(10)
C7 C6 N1 120.94(11)
C8 C7 C6 119.29(12)
C8 C7 H7 120.4
C6 C7 H7 120.4
C9 C8 C7 120.40(12)
C9 C8 H8 119.8
C7 C8 H8 119.8
C10 C9 C8 119.92(12)
C10 C9 H9 120
C8 C9 H9 120
C9 C10 C11 120.42(12)
C9 C10 H10 119.8
C11 C10 H10 119.8
C6 C11 C10 119.24(12)
C6 C11 H11 120.4
C10 C11 H11 120.4
N3 C12 C13 120.35(11)
N3 C12 H12 119.8
C13 C12 H12 119.8
C18 C13 C14 119.15(11)
C18 C13 C12 121.61(11)
C14 C13 C12 119.23(11)
C15 C14 C13 120.52(11)
C15 C14 H14 119.7
C13 C14 H14 119.7
C14 C15 C16 120.04(11)
C14 C15 H15 120
C16 C15 H15 120
C15 C16 C17 119.72(11)
C15 C16 C19 118.51(11)
C17 C16 C19 121.77(11)
C18 C17 C16 120.08(11)
C18 C17 H17 120
C16 C17 H17 120
C17 C18 C13 120.47(12)
C17 C18 H18 119.8
C13 C18 H18 119.8
O2 C19 O3 123.15(11)
O2 C19 C16 124.43(12)
O3 C19 C16 112.42(11)
O3 C20 H20A 109.5
O3 C20 H20B 109.5
H20A C20 H20B 109.5
O3 C20 H20C 109.5
H20A C20 H20C 109.5
H20B C20 H20C 109.5
N2 N1 C1 108.88(9)
N2 N1 C6 118.85(9)
C1 N1 C6 121.49(10)
C3 N2 N1 107.96(9)
C3 N2 C5 126.14(10)
N1 N2 C5 118.12(9)
C12 N3 C2 120.76(10)
C19 O3 C20 116.02(11)

loop_
_geom_bond_atom_site_label_1
_geom_bond_atom_site_label_2
_geom_bond_distance
C1 O1 1.2305(14)
C1 N1 1.4109(14)
C1 C2 1.4421(16)
C2 C3 1.3795(16)
C2 N3 1.3875(14)
C3 N2 1.3518(15)
C3 C4 1.4815(17)
C4 H4A 0.98
C4 H4B 0.98
C4 H4C 0.98
C5 N2 1.4614(15)
C5 H5A 0.98
C5 H5B 0.98
C5 H5C 0.98
C6 C11 1.3859(17)
C6 C7 1.3898(17)
C6 N1 1.4271(15)
C7 C8 1.3846(19)
C7 H7 0.95
C8 C9 1.384(2)
C8 H8 0.95
C9 C10 1.382(2)
C9 H9 0.95
C10 C11 1.3884(18)
C10 H10 0.95
C11 H11 0.95
C12 N3 1.2844(16)
C12 C13 1.4670(16)
C12 H12 0.95
C13 C18 1.3946(17)
C13 C14 1.3972(17)
C14 C15 1.3831(16)
C14 H14 0.95
C15 C16 1.3904(17)
C15 H15 0.95
C16 C17 1.3977(17)
C16 C19 1.4857(16)
C17 C18 1.3810(17)
C17 H17 0.95
C18 H18 0.95
C19 O2 1.2062(16)
C19 O3 1.3330(16)
C20 O3 1.4449(17)
C20 H20A 0.98
C20 H20B 0.98
C20 H20C 0.98
N1 N2 1.4028(14)

loop_
_geom_hbond_atom_site_label_D
_geom_hbond_atom_site_label_H
_geom_hbond_atom_site_label_A
_geom_hbond_distance_DH
_geom_hbond_distance_HA
_geom_hbond_distance_DA
_geom_hbond_angle_DHA
C12 H12 O1 0.95 2.37 3.0486(17) 128

loop_
_geom_torsion_atom_site_label_1
_geom_torsion_atom_site_label_2
_geom_torsion_atom_site_label_3
_geom_torsion_atom_site_label_4
_geom_torsion
O1 C1 C2 C3 -175.46(12)
N1 C1 C2 C3 1.93(12)
O1 C1 C2 N3 -2.7(2)
N1 C1 C2 N3 174.70(11)
N3 C2 C3 N2 -170.52(10)
C1 C2 C3 N2 2.91(13)
N3 C2 C3 C4 10.72(18)
C1 C2 C3 C4 -175.85(11)
C11 C6 C7 C8 -0.97(19)
N1 C6 C7 C8 -178.87(12)
C6 C7 C8 C9 0.9(2)
C7 C8 C9 C10 0.1(2)
C8 C9 C10 C11 -0.9(2)
C7 C6 C11 C10 0.17(19)
N1 C6 C11 C10 178.13(11)
C9 C10 C11 C6 0.8(2)
N3 C12 C13 C18 -5.38(17)
N3 C12 C13 C14 174.01(10)
C18 C13 C14 C15 0.73(17)
C12 C13 C14 C15 -178.67(10)
C13 C14 C15 C16 -0.31(17)
C14 C15 C16 C17 -0.33(17)
C14 C15 C16 C19 178.99(11)
C15 C16 C17 C18 0.54(18)
C19 C16 C17 C18 -178.76(11)
C16 C17 C18 C13 -0.10(18)
C14 C13 C18 C17 -0.53(17)
C12 C13 C18 C17 178.86(11)
C15 C16 C19 O2 -6.30(19)
C17 C16 C19 O2 173.01(13)
C15 C16 C19 O3 174.72(11)
C17 C16 C19 O3 -5.97(17)
O1 C1 N1 N2 171.78(11)
C2 C1 N1 N2 -5.91(12)
O1 C1 N1 C6 27.94(16)
C2 C1 N1 C6 -149.75(10)
C11 C6 N1 N2 146.60(11)
C7 C6 N1 N2 -35.45(16)
C11 C6 N1 C1 -72.99(14)
C7 C6 N1 C1 104.96(13)
C2 C3 N2 N1 -6.64(12)
C4 C3 N2 N1 172.21(10)
C2 C3 N2 C5 -154.88(11)
C4 C3 N2 C5 23.98(17)
C1 N1 N2 C3 7.89(12)
C6 N1 N2 C3 152.83(10)
C1 N1 N2 C5 159.07(10)
C6 N1 N2 C5 -55.98(14)
C13 C12 N3 C2 -176.14(10)
C3 C2 N3 C12 178.95(11)
C1 C2 N3 C12 7.07(18)
O2 C19 O3 C20 -0.4(2)
C16 C19 O3 C20 178.58(13)
